data_2012254
loop_
_publ_author_name
'Alfonso, Montserrat'
'Wang, Yi'
'Stoeckli-Evans, Helen'

_publ_section_title
;
 Hydrogen bonding in the inner-salt zwitterion and in two different
 charged forms of 5,6-bis(2-pyridyl)pyrazine-2,3-dicarboxylic acid
;
_journal_issue 10
_journal_name_full 'Acta Crystallographica Section C'
_journal_page_first 1184
_journal_page_last 1188
_journal_paper_doi 10.1107/S0108270101010757
_journal_volume 57
_journal_year 2001
_chemical_formula_moiety 'C16 H10 N4 O4'
_chemical_formula_sum 'C16 H10 N4 O4'
_chemical_formula_weight 322.28
_chemical_name_systematic
;
3-Carboxy-5-(2-pyridinio)-6-(2-pyridyl)pyrazine-2-carboxylate
;
_space_group_IT_number 14
_symmetry_cell_setting monoclinic
_symmetry_space_group_name_Hall '-P 2ybc'
_symmetry_space_group_name_H-M 'P 1 21/c 1'
_audit_creation_method SHELXL97
_cell_angle_alpha 90
_cell_angle_beta 110.070(10)
_cell_angle_gamma 90
_cell_formula_units_Z 4
_cell_length_a 10.4770(10)
_cell_length_b 13.523(2)
_cell_length_c 10.0580(10)
_cell_measurement_reflns_used 20
_cell_measurement_temperature 293(2)
_cell_measurement_theta_max 19
_cell_measurement_theta_min 14
_cell_volume 1338.5(3)
_computing_cell_refinement STADI4
_computing_data_collection 'STADI4 (Stoe & Cie, 1997)'
_computing_data_reduction 'X-RED in STADI4'
_computing_molecular_graphics 'PLATON99 (Spek, 1990)'
_computing_publication_material SHELXL97
_computing_structure_refinement 'SHELXL97 (Sheldrick, 1997)'
_computing_structure_solution 'SHELXS97 (Sheldrick, 1990)'
_diffrn_ambient_temperature 293(2)
_diffrn_measured_fraction_theta_full .996
_diffrn_measured_fraction_theta_max .996
_diffrn_measurement_device_type 'Stoe four-circle'
_diffrn_measurement_method 2\q/\w
_diffrn_radiation_monochromator graphite
_diffrn_radiation_source 'fine-focus sealed tube'
_diffrn_radiation_type MoK\a
_diffrn_radiation_wavelength .71073
_diffrn_reflns_av_R_equivalents .039
_diffrn_reflns_av_sigmaI/netI .109
_diffrn_reflns_limit_h_max 12
_diffrn_reflns_limit_h_min 0
_diffrn_reflns_limit_k_max 0
_diffrn_reflns_limit_k_min -16
_diffrn_reflns_limit_l_max 11
_diffrn_reflns_limit_l_min -11
_diffrn_reflns_number 2356
_diffrn_reflns_theta_full 24.98
_diffrn_reflns_theta_max 24.98
_diffrn_reflns_theta_min 2.07
_diffrn_standards_decay_% <2
_diffrn_standards_interval_time 60
_diffrn_standards_number 3
_exptl_absorpt_coefficient_mu .119
_exptl_absorpt_correction_type none
_exptl_crystal_colour pale_yellow
_exptl_crystal_density_diffrn 1.599
_exptl_crystal_density_method 'not measured'
_exptl_crystal_description plate
_exptl_crystal_F_000 664
_exptl_crystal_size_max .46
_exptl_crystal_size_mid .30
_exptl_crystal_size_min .11
_refine_diff_density_max .17
_refine_diff_density_min -.20
_refine_ls_extinction_coef .014(2)
_refine_ls_extinction_method 'SHELXL97 (Sheldrick, 1997)'
_refine_ls_goodness_of_fit_ref .900
_refine_ls_hydrogen_treatment refall
_refine_ls_matrix_type full
_refine_ls_number_parameters 258
_refine_ls_number_reflns 2336
_refine_ls_number_restraints 0
_refine_ls_restrained_S_all .900
_refine_ls_R_factor_all .120
_refine_ls_R_factor_gt .049
_refine_ls_shift/su_max <0.001
_refine_ls_shift/su_mean .000
_refine_ls_structure_factor_coef Fsqd
_refine_ls_weighting_details 'calc w = 1/[\s^2^(Fo^2^)+(0.029P)^2^] where P=(Fo^2^+2Fc^2^)/3'
_refine_ls_weighting_scheme calc
_refine_ls_wR_factor_ref .092
_reflns_number_gt 1227
_reflns_number_total 2336
_reflns_threshold_expression I>2\s(I)
_cod_data_source_file gd1159.cif
_cod_data_source_block Ia
_cod_original_sg_symbol_H-M 'P 21/c'
_cod_database_code 2012254
_cod_database_fobs_code 2012254

loop_
_symmetry_equiv_pos_as_xyz
'x, y, z'
'-x, y+1/2, -z+1/2'
'-x, -y, -z'
'x, -y-1/2, z-1/2'

loop_
_atom_site_label
_atom_site_fract_x
_atom_site_fract_y
_atom_site_fract_z
_atom_site_U_iso_or_equiv
_atom_site_adp_type
_atom_site_calc_flag
_atom_site_refinement_flags
_atom_site_occupancy
_atom_site_disorder_assembly
_atom_site_disorder_group
_atom_site_type_symbol
O1 -.0606(2) .16027(19) .7237(2) .0590(7) Uani d . 1 . . O
O2 -.1543(2) .26898(18) .5480(2) .0416(6) Uani d . 1 . . O
O3 -.2703(2) .07332(17) .3870(2) .0471(7) Uani d . 1 . . O
O4 -.26759(19) .13092(17) .1812(2) .0417(6) Uani d . 1 . . O
N1 .1355(2) .16093(19) .5751(2) .0360(7) Uani d . 1 . . N
N2 .0163(2) .10376(19) .2992(2) .0350(7) Uani d . 1 . . N
N3 .4589(2) .12789(19) .5341(2) .0374(7) Uani d . 1 . . N
N4 .3489(2) .09486(19) .2720(3) .0355(7) Uani d . 1 . . N
C1 .0013(3) .1570(2) .5164(3) .0334(8) Uani d . 1 . . C
C2 -.0600(3) .1244(2) .3771(3) .0319(8) Uani d . 1 . . C
C3 .1531(3) .1131(2) .3540(3) .0291(8) Uani d . 1 . . C
C4 .2148(3) .1377(2) .4983(3) .0309(8) Uani d . 1 . . C
C5 .3616(3) .1443(2) .5897(3) .0312(7) Uani d . 1 . . C
C6 .3982(3) .1669(3) .7323(3) .0415(9) Uani d . 1 . . C
C7 .5345(3) .1726(3) .8139(4) .0449(9) Uani d . 1 . . C
C8 .6322(3) .1562(3) .7545(3) .0415(9) Uani d . 1 . . C
C9 .5914(3) .1339(3) .6132(3) .0396(9) Uani d . 1 . . C
C10 .2126(3) .0967(2) .2395(3) .0328(8) Uani d . 1 . . C
C11 .1310(3) .0839(3) .0996(3) .0427(9) Uani d . 1 . . C
C12 .1874(3) .0685(3) -.0032(4) .0474(10) Uani d . 1 . . C
C13 .3273(3) .0655(3) .0342(3) .0429(9) Uani d . 1 . . C
C14 .4054(3) .0804(3) .1723(3) .0420(9) Uani d . 1 . . C
C15 -.0765(3) .1949(3) .6078(3) .0383(9) Uani d . 1 . . C
C16 -.2119(3) .1083(2) .3103(3) .0335(8) Uani d . 1 . . C
H2O -.200(4) .315(3) .623(4) .095(13) Uiso d . 1 . . H
H3N .419(3) .112(2) .407(3) .071(11) Uiso d . 1 . . H
H6 .326(3) .171(2) .768(3) .044(9) Uiso d . 1 . . H
H7 .561(2) .1891(19) .912(3) .028(8) Uiso d . 1 . . H
H8 .723(3) .1572(19) .805(3) .025(8) Uiso d . 1 . . H
H9 .659(3) .120(2) .560(3) .059(10) Uiso d . 1 . . H
H11 .034(3) .087(2) .074(3) .056(10) Uiso d . 1 . . H
H12 .127(3) .059(2) -.104(3) .063(10) Uiso d . 1 . . H
H13 .368(3) .052(2) -.035(3) .039(9) Uiso d . 1 . . H
H14 .515(3) .076(2) .207(3) .065(10) Uiso d . 1 . . H

loop_
_atom_site_aniso_label
_atom_site_aniso_U_11
_atom_site_aniso_U_22
_atom_site_aniso_U_33
_atom_site_aniso_U_12
_atom_site_aniso_U_13
_atom_site_aniso_U_23
O1 .0600(16) .088(2) .0356(14) .0218(15) .0250(12) .0141(14)
O2 .0344(13) .0594(17) .0292(13) .0129(12) .0088(11) -.0012(12)
O3 .0373(13) .0647(18) .0432(13) -.0069(12) .0188(11) .0060(13)
O4 .0267(12) .0652(17) .0311(13) -.0086(11) .0073(10) .0025(12)
N1 .0257(15) .0509(19) .0301(15) .0025(13) .0079(12) .0009(13)
N2 .0279(15) .0460(19) .0315(14) .0005(12) .0109(12) -.0058(13)
N3 .0264(16) .057(2) .0270(14) -.0026(13) .0068(12) -.0029(14)
N4 .0258(15) .0508(19) .0292(15) -.0008(13) .0086(12) -.0044(13)
C1 .0287(17) .044(2) .0300(17) .0042(16) .0130(14) .0040(16)
C2 .0282(17) .035(2) .0336(18) .0023(15) .0127(14) .0007(15)
C3 .0257(17) .033(2) .0292(17) -.0005(14) .0098(14) -.0034(15)
C4 .0229(16) .036(2) .0336(17) .0007(14) .0092(14) .0017(15)
C5 .0289(18) .034(2) .0304(17) -.0001(15) .0094(14) .0016(15)
C6 .033(2) .057(3) .035(2) .0019(17) .0117(17) .0005(18)
C7 .039(2) .062(3) .0295(19) .0001(18) .0064(17) -.0061(19)
C8 .0265(19) .054(2) .037(2) -.0026(18) .0015(16) .0003(18)
C9 .0227(18) .056(3) .0390(19) -.0007(16) .0095(16) .0018(18)
C10 .0275(18) .040(2) .0319(18) .0013(15) .0112(14) .0005(16)
C11 .0285(19) .065(3) .0338(19) .0040(18) .0101(17) -.0053(17)
C12 .035(2) .074(3) .032(2) .0027(19) .0102(17) -.0065(19)
C13 .045(2) .057(3) .034(2) .0038(18) .0224(18) -.0040(18)
C14 .0323(19) .058(3) .041(2) .0000(18) .0197(17) -.0051(18)
C15 .0217(18) .057(3) .0338(19) -.0012(17) .0067(15) -.0041(18)
C16 .0276(17) .038(2) .0385(19) .0002(15) .0163(16) -.0019(16)

loop_
_atom_type_symbol
_atom_type_description
_atom_type_scat_dispersion_real
_atom_type_scat_dispersion_imag
_atom_type_scat_source
C C .0033 .0016 'International Tables Vol C Tables 4.2.6.8 and 6.1.1.4'
H H .0000 .0000 'International Tables Vol C Tables 4.2.6.8 and 6.1.1.4'
N N .0061 .0033 'International Tables Vol C Tables 4.2.6.8 and 6.1.1.4'
O O .0106 .0060 'International Tables Vol C Tables 4.2.6.8 and 6.1.1.4'

loop_
_geom_angle_atom_site_label_1
_geom_angle_atom_site_label_2
_geom_angle_atom_site_label_3
_geom_angle
C15 O2 H2O 115.4(17)
C1 N1 C4 120.2(2)
C2 N2 C3 120.6(2)
C5 N3 C9 121.5(3)
C5 N3 H3N 115.7(14)
C9 N3 H3N 122.7(14)
C14 N4 C10 121.5(3)
C14 N4 H3N 123.8(13)
C10 N4 H3N 114.6(13)
N1 C1 C2 120.7(3)
N1 C1 C15 115.3(3)
C2 C1 C15 123.9(3)
N2 C2 C1 119.7(3)
N2 C2 C16 117.5(3)
C1 C2 C16 122.8(3)
N2 C3 C4 119.2(3)
N2 C3 C10 109.5(2)
C4 C3 C10 131.2(2)
N1 C4 C3 119.2(2)
N1 C4 C5 109.8(2)
C3 C4 C5 131.0(3)
N3 C5 C6 119.3(3)
N3 C5 C4 120.1(2)
C6 C5 C4 120.6(3)
C7 C6 C5 119.2(3)
C7 C6 H6 125.0(17)
C5 C6 H6 115.5(17)
C8 C7 C6 120.5(3)
C8 C7 H7 119.7(15)
C6 C7 H7 119.8(15)
C7 C8 C9 118.4(3)
C7 C8 H8 123.2(16)
C9 C8 H8 118.4(16)
N3 C9 C8 121.2(3)
N3 C9 H9 115.6(16)
C8 C9 H9 123.2(16)
N4 C10 C11 118.5(3)
N4 C10 C3 120.0(2)
C11 C10 C3 121.6(3)
C12 C11 C10 120.6(3)
C12 C11 H11 119.6(17)
C10 C11 H11 119.8(17)
C11 C12 C13 119.4(3)
C11 C12 H12 119.6(17)
C13 C12 H12 121.1(17)
C14 C13 C12 118.8(3)
C14 C13 H13 120.6(16)
C12 C13 H13 120.6(16)
N4 C14 C13 121.2(3)
N4 C14 H14 117.3(15)
C13 C14 H14 121.4(15)
O1 C15 O2 126.8(3)
O1 C15 C1 121.9(3)
O2 C15 C1 111.3(3)
O3 C16 O4 125.7(3)
O3 C16 C2 116.6(3)
O4 C16 C2 117.7(3)

loop_
_geom_bond_atom_site_label_1
_geom_bond_atom_site_label_2
_geom_bond_site_symmetry_2
_geom_bond_distance
_geom_bond_publ_flag
O1 C15 . 1.214(3) ?
O2 C15 . 1.301(4) ?
O2 H2O . 1.20(4) ?
O3 C16 . 1.231(3) ?
O4 C16 . 1.265(3) ?
N1 C1 . 1.326(4) ?
N1 C4 . 1.352(3) ?
N2 C2 . 1.327(3) ?
N2 C3 . 1.354(3) ?
N3 C5 . 1.338(3) ?
N3 C9 . 1.345(3) ?
N3 H3N . 1.22(3) ?
N4 C14 . 1.342(3) ?
N4 C10 . 1.351(3) ?
N4 H3N . 1.32(3) ?
C1 C2 . 1.398(4) ?
C1 C15 . 1.512(4) ?
C2 C16 . 1.516(4) ?
C3 C4 . 1.411(4) ?
C3 C10 . 1.502(4) ?
C4 C5 . 1.499(4) ?
C5 C6 . 1.386(4) ?
C6 C7 . 1.383(4) ?
C6 H6 . .94(3) ?
C7 C8 . 1.368(4) ?
C7 H7 . .96(2) ?
C8 C9 . 1.370(4) ?
C8 H8 . .91(2) ?
C9 H9 . 1.03(3) ?
C10 C11 . 1.384(4) ?
C11 C12 . 1.372(4) ?
C11 H11 . .95(3) ?
C12 C13 . 1.383(4) ?
C12 H12 . 1.00(3) ?
C13 C14 . 1.364(4) ?
C13 H13 . .95(3) ?
C14 H14 . 1.08(3) ?

loop_
_geom_hbond_atom_site_label_D
_geom_hbond_atom_site_label_H
_geom_hbond_atom_site_label_A
_geom_hbond_site_symmetry_A
_geom_hbond_distance_DH
_geom_hbond_distance_HA
_geom_hbond_distance_DA
_geom_hbond_angle_DHA
O2 H2O O4 4_566 1.20(4) 1.29(4) 2.475(3) 169(3)
N3 H3N N4 . 1.22(3) 1.32(3) 2.528(3) 167(3)

loop_
_geom_torsion_atom_site_label_1
_geom_torsion_atom_site_label_2
_geom_torsion_atom_site_label_3
_geom_torsion_atom_site_label_4
_geom_torsion
C4 N1 C1 C2 3.1(5)
C4 N1 C1 C15 -173.8(3)
C3 N2 C2 C1 .7(4)
C3 N2 C2 C16 -177.6(3)
N1 C1 C2 N2 -4.8(5)
C15 C1 C2 N2 171.8(3)
N1 C1 C2 C16 173.4(3)
C15 C1 C2 C16 -10.0(5)
C2 N2 C3 C4 4.9(4)
C2 N2 C3 C10 -173.5(3)
C1 N1 C4 C3 2.5(4)
C1 N1 C4 C5 -178.0(3)
N2 C3 C4 N1 -6.5(4)
C10 C3 C4 N1 171.4(3)
N2 C3 C4 C5 174.1(3)
C10 C3 C4 C5 -8.0(6)
C9 N3 C5 C6 -.7(5)
C9 N3 C5 C4 179.6(3)
N1 C4 C5 N3 -177.5(3)
C3 C4 C5 N3 2.0(5)
N1 C4 C5 C6 2.8(4)
C3 C4 C5 C6 -177.7(3)
N3 C5 C6 C7 .4(5)
C4 C5 C6 C7 -179.9(3)
C5 C6 C7 C8 .0(6)
C6 C7 C8 C9 -.1(6)
C5 N3 C9 C8 .6(5)
C7 C8 C9 N3 -.2(5)
C14 N4 C10 C11 -.5(5)
C14 N4 C10 C3 180.0(3)
N2 C3 C10 N4 -174.9(3)
C4 C3 C10 N4 7.0(5)
N2 C3 C10 C11 5.6(4)
C4 C3 C10 C11 -172.5(3)
N4 C10 C11 C12 .8(5)
C3 C10 C11 C12 -179.6(3)
C10 C11 C12 C13 .2(6)
C11 C12 C13 C14 -1.5(6)
C10 N4 C14 C13 -.9(5)
C12 C13 C14 N4 1.9(5)
N1 C1 C15 O1 -57.6(4)
C2 C1 C15 O1 125.6(4)
N1 C1 C15 O2 119.9(3)
C2 C1 C15 O2 -56.8(4)
N2 C2 C16 O3 140.5(3)
C1 C2 C16 O3 -37.8(5)
N2 C2 C16 O4 -39.0(4)
C1 C2 C16 O4 142.8(3)

loop_
_cod_related_entry_id
_cod_related_entry_database
_cod_related_entry_code
1 ChemSpider 352318
